data_8107071
loop_
_publ_author_name
'Mostafa, Gamal A.E.'
'Ghabbour, Hazem A.'

_publ_section_title
;
 Crystal structure of 1-(3-chloropropyl)piperidin-1-ium tetraphenylborate,
 C32H37BClN
;
_journal_issue 3
_journal_name_full 'Zeitschrift f\"ur Kristallographie - New Crystal Structures'
_journal_page_first 983
_journal_page_last 985
_journal_paper_doi 10.1515/ncrs-2016-0035
_journal_volume 231
_journal_year 2016
_chemical_formula_sum 'C32 H37 B Cl N'
_chemical_formula_weight 481.89
_space_group_IT_number 14
_space_group_name_Hall '-P 2yn'
_space_group_name_H-M_alt 'P 1 21/n 1'
_symmetry_cell_setting monoclinic
_symmetry_space_group_name_H-M 'P 1 21/n 1'
_atom_sites_solution_hydrogens geom
_atom_sites_solution_primary direct
_atom_sites_solution_secondary difmap
_cell_angle_alpha 90.00
_cell_angle_beta 109.143(2)
_cell_angle_gamma 90.00
_cell_formula_units_Z 4
_cell_length_a 15.7303(6)
_cell_length_b 9.1129(3)
_cell_length_c 19.9295(8)
_cell_measurement_reflns_used 6047
_cell_measurement_temperature 100(2)
_cell_measurement_theta_max 28.62
_cell_measurement_theta_min 2.48
_cell_volume 2698.89(18)
_computing_cell_refinement 'Bruker SAINT'
_computing_data_collection 'Bruker APEX2'
_computing_data_reduction 'Bruker SAINT'
_computing_molecular_graphics 'Bruker SHELXTL'
_computing_publication_material 'Bruker SHELXTL'
_computing_structure_refinement 'SHELXL-2014 (Sheldrick 2014)'
_computing_structure_solution 'SHELXS-97 (Sheldrick 2008)'
_diffrn_ambient_temperature 100(2)
_diffrn_measured_fraction_theta_full 0.993
_diffrn_measured_fraction_theta_max 0.993
_diffrn_measurement_device_type 'Bruker APEX-II D8 venture'
_diffrn_measurement_method '\f and \w scans'
_diffrn_radiation_monochromator graphite
_diffrn_radiation_source 'fine-focus micro tube'
_diffrn_radiation_type MoK\a
_diffrn_radiation_wavelength 0.71073
_diffrn_reflns_av_R_equivalents 0.0647
_diffrn_reflns_av_sigmaI/netI 0.0825
_diffrn_reflns_limit_h_max 18
_diffrn_reflns_limit_h_min -18
_diffrn_reflns_limit_k_max 10
_diffrn_reflns_limit_k_min -10
_diffrn_reflns_limit_l_max 23
_diffrn_reflns_limit_l_min -23
_diffrn_reflns_number 17136
_diffrn_reflns_theta_full 25.00
_diffrn_reflns_theta_max 25.00
_diffrn_reflns_theta_min 2.16
_diffrn_standards_decay_% .
_diffrn_standards_interval_count .
_diffrn_standards_interval_time .
_diffrn_standards_number 0
_exptl_absorpt_coefficient_mu 0.162
_exptl_absorpt_correction_T_max 0.9817
_exptl_absorpt_correction_T_min 0.9215
_exptl_absorpt_correction_type multi-scan
_exptl_absorpt_process_details SADABS_Bruker_2014
_exptl_crystal_colour colourless
_exptl_crystal_density_diffrn 1.186
_exptl_crystal_density_method 'not measured'
_exptl_crystal_description plate
_exptl_crystal_F_000 1032
_exptl_crystal_size_max 0.51
_exptl_crystal_size_mid 0.37
_exptl_crystal_size_min 0.11
_refine_diff_density_max 0.299
_refine_diff_density_min -0.329
_refine_diff_density_rms 0.056
_refine_ls_extinction_method none
_refine_ls_goodness_of_fit_ref 0.961
_refine_ls_hydrogen_treatment mixed
_refine_ls_matrix_type full
_refine_ls_number_parameters 320
_refine_ls_number_reflns 4726
_refine_ls_number_restraints 0
_refine_ls_restrained_S_all 0.961
_refine_ls_R_factor_all 0.0740
_refine_ls_R_factor_gt 0.0483
_refine_ls_shift/su_max 0.001
_refine_ls_shift/su_mean 0.000
_refine_ls_structure_factor_coef Fsqd
_refine_ls_weighting_details 'calc w=1/[\s^2^(Fo^2^)+(0.0577P)^2^+0.8376P] where P=(Fo^2^+2Fc^2^)/3'
_refine_ls_weighting_scheme calc
_refine_ls_wR_factor_gt 0.1123
_refine_ls_wR_factor_ref 0.1265
_reflns_number_gt 3536
_reflns_number_total 4726
_reflns_threshold_expression >2sigma(I)
_cod_data_source_file suppl_ncrs-2016-0035_suppl.cif
_cod_data_source_block jm3
_cod_original_cell_volume 2698.89(17)
_cod_original_sg_symbol_H-M P2(1)/n
_cod_database_code 8107071

loop_
_symmetry_equiv_pos_as_xyz
'x, y, z'
'-x+1/2, y+1/2, -z+1/2'
'-x, -y, -z'
'x-1/2, -y-1/2, z-1/2'

loop_
_atom_site_label
_atom_site_type_symbol
_atom_site_fract_x
_atom_site_fract_y
_atom_site_fract_z
_atom_site_U_iso_or_equiv
_atom_site_adp_type
_atom_site_occupancy
_atom_site_symmetry_multiplicity
_atom_site_calc_flag
_atom_site_refinement_flags
_atom_site_disorder_assembly
_atom_site_disorder_group
B1 B 0.50294(15) 0.2905(2) 0.73579(12) 0.0148(5) Uani 1 1 d . . .
Cl1 Cl 0.14444(4) -0.10164(6) 0.54614(3) 0.03580(19) Uani 1 1 d . . .
N1 N 0.24645(11) 0.33519(17) 0.49813(9) 0.0149(4) Uani 1 1 d . . .
C1 C 0.24139(14) 0.4783(2) 0.53405(11) 0.0213(5) Uani 1 1 d . . .
H1A H 0.2583 0.4622 0.5859 0.026 Uiso 1 1 calc R . .
H1B H 0.1787 0.5151 0.5168 0.026 Uiso 1 1 calc R . .
C2 C 0.30343(14) 0.5925(2) 0.51959(11) 0.0222(5) Uani 1 1 d . . .
H2A H 0.2960 0.6865 0.5419 0.027 Uiso 1 1 calc R . .
H2B H 0.3666 0.5604 0.5414 0.027 Uiso 1 1 calc R . .
C3 C 0.28397(14) 0.6161(2) 0.44068(12) 0.0234(5) Uani 1 1 d . . .
H3A H 0.3273 0.6877 0.4331 0.028 Uiso 1 1 calc R . .
H3B H 0.2226 0.6565 0.4192 0.028 Uiso 1 1 calc R . .
C4 C 0.29174(14) 0.4711(2) 0.40540(11) 0.0224(5) Uani 1 1 d . . .
H4A H 0.2758 0.4861 0.3535 0.027 Uiso 1 1 calc R . .
H4B H 0.3547 0.4361 0.4237 0.027 Uiso 1 1 calc R . .
C5 C 0.23008(14) 0.3561(2) 0.41963(10) 0.0195(5) Uani 1 1 d . . .
H5A H 0.1667 0.3858 0.3961 0.023 Uiso 1 1 calc R . .
H5B H 0.2396 0.2615 0.3987 0.023 Uiso 1 1 calc R . .
C6 C 0.18026(13) 0.2232(2) 0.50600(11) 0.0191(5) Uani 1 1 d . . .
H6A H 0.1889 0.1313 0.4825 0.023 Uiso 1 1 calc R . .
H6B H 0.1187 0.2591 0.4806 0.023 Uiso 1 1 calc R . .
C7 C 0.18703(13) 0.1878(2) 0.58189(11) 0.0193(5) Uani 1 1 d . . .
H7A H 0.1739 0.2771 0.6050 0.023 Uiso 1 1 calc R . .
H7B H 0.2491 0.1560 0.6086 0.023 Uiso 1 1 calc R . .
C8 C 0.12136(14) 0.0673(2) 0.58428(11) 0.0229(5) Uani 1 1 d . . .
H8A H 0.0593 0.0997 0.5579 0.027 Uiso 1 1 calc R . .
H8B H 0.1253 0.0496 0.6342 0.027 Uiso 1 1 calc R . .
C9 C 0.42754(13) 0.4200(2) 0.72923(10) 0.0162(4) Uani 1 1 d . . .
C10 C 0.44210(14) 0.5670(2) 0.71484(11) 0.0231(5) Uani 1 1 d . . .
H10A H 0.4998 0.5951 0.7139 0.028 Uiso 1 1 calc R . .
C11 C 0.37488(15) 0.6727(2) 0.70197(12) 0.0288(5) Uani 1 1 d . . .
H11A H 0.3872 0.7710 0.6921 0.035 Uiso 1 1 calc R . .
C12 C 0.29040(15) 0.6358(2) 0.70343(12) 0.0294(6) Uani 1 1 d . . .
H12A H 0.2445 0.7082 0.6946 0.035 Uiso 1 1 calc R . .
C13 C 0.27315(14) 0.4922(2) 0.71786(11) 0.0258(5) Uani 1 1 d . . .
H13A H 0.2155 0.4656 0.7196 0.031 Uiso 1 1 calc R . .
C14 C 0.34082(13) 0.3873(2) 0.72978(10) 0.0185(5) Uani 1 1 d . . .
H14A H 0.3275 0.2889 0.7387 0.022 Uiso 1 1 calc R . .
C15 C 0.49854(12) 0.1572(2) 0.79009(10) 0.0141(4) Uani 1 1 d . . .
C16 C 0.53141(13) 0.0161(2) 0.78440(11) 0.0172(4) Uani 1 1 d . . .
H16A H 0.5531 -0.0035 0.7461 0.021 Uiso 1 1 calc R . .
C17 C 0.53366(14) -0.0960(2) 0.83212(11) 0.0235(5) Uani 1 1 d . . .
H17A H 0.5553 -0.1904 0.8255 0.028 Uiso 1 1 calc R . .
C18 C 0.50426(14) -0.0704(2) 0.88951(11) 0.0246(5) Uani 1 1 d . . .
H18A H 0.5056 -0.1465 0.9224 0.029 Uiso 1 1 calc R . .
C19 C 0.47305(13) 0.0677(2) 0.89796(11) 0.0229(5) Uani 1 1 d . . .
H19A H 0.4533 0.0872 0.9373 0.027 Uiso 1 1 calc R . .
C20 C 0.47038(13) 0.1783(2) 0.84923(10) 0.0176(4) Uani 1 1 d . . .
H20A H 0.4485 0.2723 0.8563 0.021 Uiso 1 1 calc R . .
C21 C 0.60599(13) 0.3556(2) 0.76787(10) 0.0170(4) Uani 1 1 d . . .
C22 C 0.63073(15) 0.4626(2) 0.82132(12) 0.0260(5) Uani 1 1 d . . .
H22A H 0.5857 0.5025 0.8382 0.031 Uiso 1 1 calc R . .
C23 C 0.71879(17) 0.5124(2) 0.85059(13) 0.0391(7) Uani 1 1 d . . .
H23A H 0.7326 0.5861 0.8862 0.047 Uiso 1 1 calc R . .
C24 C 0.78643(16) 0.4551(3) 0.82802(14) 0.0397(7) Uani 1 1 d . . .
H24A H 0.8465 0.4899 0.8475 0.048 Uiso 1 1 calc R . .
C25 C 0.76535(15) 0.3473(3) 0.77705(13) 0.0331(6) Uani 1 1 d . . .
H25A H 0.8113 0.3053 0.7619 0.040 Uiso 1 1 calc R . .
C26 C 0.67727(13) 0.2997(2) 0.74776(11) 0.0228(5) Uani 1 1 d . . .
H26A H 0.6644 0.2255 0.7123 0.027 Uiso 1 1 calc R . .
C27 C 0.47984(12) 0.2322(2) 0.65359(10) 0.0159(4) Uani 1 1 d . . .
C28 C 0.50681(13) 0.3129(2) 0.60424(11) 0.0232(5) Uani 1 1 d . . .
H28A H 0.5416 0.3992 0.6197 0.028 Uiso 1 1 calc R . .
C29 C 0.48459(14) 0.2714(3) 0.53339(12) 0.0303(6) Uani 1 1 d . . .
H29A H 0.5048 0.3287 0.5018 0.036 Uiso 1 1 calc R . .
C30 C 0.43343(15) 0.1476(3) 0.50871(12) 0.0339(6) Uani 1 1 d . . .
H30A H 0.4187 0.1187 0.4604 0.041 Uiso 1 1 calc R . .
C31 C 0.40400(15) 0.0668(2) 0.55517(12) 0.0289(5) Uani 1 1 d . . .
H31A H 0.3682 -0.0182 0.5388 0.035 Uiso 1 1 calc R . .
C32 C 0.42650(13) 0.1089(2) 0.62617(11) 0.0200(5) Uani 1 1 d . . .
H32A H 0.4049 0.0519 0.6571 0.024 Uiso 1 1 calc R . .
H1N1 H 0.3006(16) 0.300(2) 0.5185(12) 0.024(6) Uiso 1 1 d . . .

loop_
_atom_site_aniso_label
_atom_site_aniso_U_11
_atom_site_aniso_U_22
_atom_site_aniso_U_33
_atom_site_aniso_U_23
_atom_site_aniso_U_13
_atom_site_aniso_U_12
B1 0.0128(11) 0.0138(11) 0.0184(12) -0.0013(9) 0.0059(10) -0.0016(9)
Cl1 0.0483(4) 0.0191(3) 0.0491(4) 0.0064(2) 0.0283(3) -0.0002(2)
N1 0.0143(9) 0.0148(8) 0.0144(9) 0.0030(7) 0.0030(8) 0.0024(7)
C1 0.0255(11) 0.0160(10) 0.0236(11) -0.0025(9) 0.0096(10) 0.0016(9)
C2 0.0225(11) 0.0162(11) 0.0278(12) -0.0011(9) 0.0083(10) 0.0001(9)
C3 0.0170(11) 0.0171(10) 0.0337(13) 0.0085(9) 0.0050(10) -0.0001(8)
C4 0.0238(11) 0.0243(11) 0.0172(11) 0.0072(9) 0.0042(9) -0.0002(9)
C5 0.0237(11) 0.0204(10) 0.0127(10) 0.0035(8) 0.0036(9) -0.0009(9)
C6 0.0163(11) 0.0177(10) 0.0201(11) 0.0019(8) 0.0018(9) -0.0026(8)
C7 0.0164(11) 0.0226(11) 0.0183(11) 0.0008(9) 0.0047(9) -0.0009(8)
C8 0.0222(11) 0.0243(11) 0.0238(12) 0.0025(9) 0.0098(10) 0.0002(9)
C9 0.0169(11) 0.0186(10) 0.0115(10) -0.0038(8) 0.0025(9) 0.0010(8)
C10 0.0221(11) 0.0183(11) 0.0254(12) -0.0024(9) 0.0032(10) 0.0007(9)
C11 0.0347(14) 0.0188(11) 0.0266(13) -0.0040(9) 0.0012(11) 0.0058(10)
C12 0.0291(13) 0.0337(13) 0.0212(12) -0.0067(10) 0.0027(10) 0.0194(10)
C13 0.0172(11) 0.0429(14) 0.0162(11) -0.0032(10) 0.0041(9) 0.0077(10)
C14 0.0172(11) 0.0242(11) 0.0125(10) -0.0007(8) 0.0026(9) 0.0025(9)
C15 0.0075(9) 0.0154(10) 0.0167(10) -0.0023(8) 0.0003(8) -0.0037(8)
C16 0.0149(10) 0.0165(10) 0.0176(11) -0.0014(8) 0.0019(9) -0.0016(8)
C17 0.0207(11) 0.0128(10) 0.0283(12) -0.0005(9) -0.0039(10) -0.0037(8)
C18 0.0185(11) 0.0262(12) 0.0228(12) 0.0093(9) -0.0017(10) -0.0107(9)
C19 0.0158(11) 0.0344(13) 0.0180(11) 0.0029(9) 0.0048(9) -0.0072(9)
C20 0.0132(10) 0.0196(10) 0.0181(11) -0.0003(8) 0.0025(9) -0.0024(8)
C21 0.0169(10) 0.0136(10) 0.0183(11) 0.0071(8) 0.0029(9) -0.0013(8)
C22 0.0257(12) 0.0148(10) 0.0294(13) 0.0009(9) -0.0019(10) 0.0008(9)
C23 0.0428(15) 0.0164(11) 0.0380(15) 0.0045(10) -0.0142(13) -0.0098(11)
C24 0.0186(12) 0.0410(15) 0.0466(16) 0.0248(13) -0.0069(12) -0.0121(11)
C25 0.0164(11) 0.0483(15) 0.0315(13) 0.0238(12) 0.0036(10) -0.0021(11)
C26 0.0176(11) 0.0302(12) 0.0205(12) 0.0111(9) 0.0062(9) 0.0018(9)
C27 0.0095(9) 0.0193(10) 0.0184(11) 0.0005(8) 0.0038(9) 0.0062(8)
C28 0.0148(11) 0.0326(12) 0.0218(12) 0.0037(9) 0.0055(9) 0.0045(9)
C29 0.0150(11) 0.0587(16) 0.0179(12) 0.0083(11) 0.0066(10) 0.0121(11)
C30 0.0206(12) 0.0600(16) 0.0154(12) -0.0094(11) -0.0018(10) 0.0200(12)
C31 0.0216(12) 0.0296(12) 0.0268(13) -0.0110(10) -0.0038(10) 0.0094(10)
C32 0.0159(10) 0.0203(11) 0.0210(11) -0.0030(9) 0.0024(9) 0.0044(8)

loop_
_atom_type_symbol
_atom_type_description
_atom_type_scat_dispersion_real
_atom_type_scat_dispersion_imag
_atom_type_scat_source
C C 0.0033 0.0016 'International Tables Vol C Tables 4.2.6.8 and 6.1.1.4'
H H 0.0000 0.0000 'International Tables Vol C Tables 4.2.6.8 and 6.1.1.4'
B B 0.0013 0.0007 'International Tables Vol C Tables 4.2.6.8 and 6.1.1.4'
N N 0.0061 0.0033 'International Tables Vol C Tables 4.2.6.8 and 6.1.1.4'
Cl Cl 0.1484 0.1585 'International Tables Vol C Tables 4.2.6.8 and 6.1.1.4'

loop_
_geom_angle_atom_site_label_1
_geom_angle_atom_site_label_2
_geom_angle_atom_site_label_3
_geom_angle
_geom_angle_site_symmetry_1
_geom_angle_site_symmetry_3
C21 B1 C15 105.02(15) . .
C21 B1 C27 111.79(16) . .
C15 B1 C27 111.92(15) . .
C21 B1 C9 111.37(15) . .
C15 B1 C9 113.40(16) . .
C27 B1 C9 103.55(15) . .
C1 N1 C6 113.16(16) . .
C1 N1 C5 111.47(15) . .
C6 N1 C5 107.75(15) . .
C1 N1 H1N1 107.2(14) . .
C6 N1 H1N1 107.5(14) . .
C5 N1 H1N1 109.7(14) . .
N1 C1 C2 111.52(16) . .
N1 C1 H1A 109.3 . .
C2 C1 H1A 109.3 . .
N1 C1 H1B 109.3 . .
C2 C1 H1B 109.3 . .
H1A C1 H1B 108.0 . .
C3 C2 C1 111.78(17) . .
C3 C2 H2A 109.3 . .
C1 C2 H2A 109.3 . .
C3 C2 H2B 109.3 . .
C1 C2 H2B 109.3 . .
H2A C2 H2B 107.9 . .
C2 C3 C4 109.66(16) . .
C2 C3 H3A 109.7 . .
C4 C3 H3A 109.7 . .
C2 C3 H3B 109.7 . .
C4 C3 H3B 109.7 . .
H3A C3 H3B 108.2 . .
C5 C4 C3 111.16(17) . .
C5 C4 H4A 109.4 . .
C3 C4 H4A 109.4 . .
C5 C4 H4B 109.4 . .
C3 C4 H4B 109.4 . .
H4A C4 H4B 108.0 . .
N1 C5 C4 112.22(16) . .
N1 C5 H5A 109.2 . .
C4 C5 H5A 109.2 . .
N1 C5 H5B 109.2 . .
C4 C5 H5B 109.2 . .
H5A C5 H5B 107.9 . .
N1 C6 C7 115.11(16) . .
N1 C6 H6A 108.5 . .
C7 C6 H6A 108.5 . .
N1 C6 H6B 108.5 . .
C7 C6 H6B 108.5 . .
H6A C6 H6B 107.5 . .
C6 C7 C8 111.05(17) . .
C6 C7 H7A 109.4 . .
C8 C7 H7A 109.4 . .
C6 C7 H7B 109.4 . .
C8 C7 H7B 109.4 . .
H7A C7 H7B 108.0 . .
C7 C8 Cl1 111.74(14) . .
C7 C8 H8A 109.3 . .
Cl1 C8 H8A 109.3 . .
C7 C8 H8B 109.3 . .
Cl1 C8 H8B 109.3 . .
H8A C8 H8B 107.9 . .
C14 C9 C10 115.45(18) . .
C14 C9 B1 121.63(17) . .
C10 C9 B1 122.55(17) . .
C11 C10 C9 122.2(2) . .
C11 C10 H10A 118.9 . .
C9 C10 H10A 118.9 . .
C12 C11 C10 120.4(2) . .
C12 C11 H11A 119.8 . .
C10 C11 H11A 119.8 . .
C11 C12 C13 119.33(19) . .
C11 C12 H12A 120.3 . .
C13 C12 H12A 120.3 . .
C12 C13 C14 119.6(2) . .
C12 C13 H13A 120.2 . .
C14 C13 H13A 120.2 . .
C13 C14 C9 122.99(19) . .
C13 C14 H14A 118.5 . .
C9 C14 H14A 118.5 . .
C20 C15 C16 114.85(18) . .
C20 C15 B1 123.03(16) . .
C16 C15 B1 121.83(17) . .
C17 C16 C15 123.08(19) . .
C17 C16 H16A 118.5 . .
C15 C16 H16A 118.5 . .
C18 C17 C16 120.04(19) . .
C18 C17 H17A 120.0 . .
C16 C17 H17A 120.0 . .
C19 C18 C17 118.81(19) . .
C19 C18 H18A 120.6 . .
C17 C18 H18A 120.6 . .
C18 C19 C20 120.4(2) . .
C18 C19 H19A 119.8 . .
C20 C19 H19A 119.8 . .
C19 C20 C15 122.81(19) . .
C19 C20 H20A 118.6 . .
C15 C20 H20A 118.6 . .
C22 C21 C26 114.86(19) . .
C22 C21 B1 122.58(18) . .
C26 C21 B1 122.37(18) . .
C23 C22 C21 122.4(2) . .
C23 C22 H22A 118.8 . .
C21 C22 H22A 118.8 . .
C24 C23 C22 120.4(2) . .
C24 C23 H23A 119.8 . .
C22 C23 H23A 119.8 . .
C25 C24 C23 119.0(2) . .
C25 C24 H24A 120.5 . .
C23 C24 H24A 120.5 . .
C24 C25 C26 120.1(2) . .
C24 C25 H25A 120.0 . .
C26 C25 H25A 120.0 . .
C25 C26 C21 123.2(2) . .
C25 C26 H26A 118.4 . .
C21 C26 H26A 118.4 . .
C28 C27 C32 115.32(19) . .
C28 C27 B1 120.69(18) . .
C32 C27 B1 123.77(18) . .
C29 C28 C27 122.5(2) . .
C29 C28 H28A 118.8 . .
C27 C28 H28A 118.8 . .
C30 C29 C28 120.5(2) . .
C30 C29 H29A 119.8 . .
C28 C29 H29A 119.8 . .
C31 C30 C29 118.9(2) . .
C31 C30 H30A 120.5 . .
C29 C30 H30A 120.5 . .
C30 C31 C32 120.3(2) . .
C30 C31 H31A 119.8 . .
C32 C31 H31A 119.8 . .
C31 C32 C27 122.4(2) . .
C31 C32 H32A 118.8 . .
C27 C32 H32A 118.8 . .

loop_
_geom_bond_atom_site_label_1
_geom_bond_atom_site_label_2
_geom_bond_distance
_geom_bond_site_symmetry_2
B1 C21 1.646(3) .
B1 C15 1.644(3) .
B1 C27 1.646(3) .
B1 C9 1.648(3) .
Cl1 C8 1.805(2) .
N1 C1 1.502(2) .
N1 C6 1.503(2) .
N1 C5 1.512(3) .
N1 H1N1 0.88(2) .
C1 C2 1.517(3) .
C1 H1A 0.9900 .
C1 H1B 0.9900 .
C2 C3 1.516(3) .
C2 H2A 0.9900 .
C2 H2B 0.9900 .
C3 C4 1.521(3) .
C3 H3A 0.9900 .
C3 H3B 0.9900 .
C4 C5 1.517(3) .
C4 H4A 0.9900 .
C4 H4B 0.9900 .
C5 H5A 0.9900 .
C5 H5B 0.9900 .
C6 C7 1.516(3) .
C6 H6A 0.9900 .
C6 H6B 0.9900 .
C7 C8 1.519(3) .
C7 H7A 0.9900 .
C7 H7B 0.9900 .
C8 H8A 0.9900 .
C8 H8B 0.9900 .
C9 C14 1.400(3) .
C9 C10 1.404(3) .
C10 C11 1.391(3) .
C10 H10A 0.9500 .
C11 C12 1.380(3) .
C11 H11A 0.9500 .
C12 C13 1.386(3) .
C12 H12A 0.9500 .
C13 C14 1.392(3) .
C13 H13A 0.9500 .
C14 H14A 0.9500 .
C15 C20 1.402(3) .
C15 C16 1.404(3) .
C16 C17 1.389(3) .
C16 H16A 0.9500 .
C17 C18 1.387(3) .
C17 H17A 0.9500 .
C18 C19 1.381(3) .
C18 H18A 0.9500 .
C19 C20 1.391(3) .
C19 H19A 0.9500 .
C20 H20A 0.9500 .
C21 C22 1.402(3) .
C21 C26 1.404(3) .
C22 C23 1.391(3) .
C22 H22A 0.9500 .
C23 C24 1.386(4) .
C23 H23A 0.9500 .
C24 C25 1.373(4) .
C24 H24A 0.9500 .
C25 C26 1.385(3) .
C25 H25A 0.9500 .
C26 H26A 0.9500 .
C27 C28 1.401(3) .
C27 C32 1.401(3) .
C28 C29 1.391(3) .
C28 H28A 0.9500 .
C29 C30 1.379(3) .
C29 H29A 0.9500 .
C30 C31 1.377(3) .
C30 H30A 0.9500 .
C31 C32 1.395(3) .
C31 H31A 0.9500 .
C32 H32A 0.9500 .

loop_
_geom_torsion_atom_site_label_1
_geom_torsion_atom_site_label_2
_geom_torsion_atom_site_label_3
_geom_torsion_atom_site_label_4
_geom_torsion
_geom_torsion_site_symmetry_1
_geom_torsion_site_symmetry_2
_geom_torsion_site_symmetry_3
_geom_torsion_site_symmetry_4
C6 N1 C1 C2 -175.11(16) . . . .
C5 N1 C1 C2 -53.5(2) . . . .
N1 C1 C2 C3 56.0(2) . . . .
C1 C2 C3 C4 -56.8(2) . . . .
C2 C3 C4 C5 56.1(2) . . . .
C1 N1 C5 C4 53.5(2) . . . .
C6 N1 C5 C4 178.24(16) . . . .
C3 C4 C5 N1 -55.2(2) . . . .
C1 N1 C6 C7 -56.4(2) . . . .
C5 N1 C6 C7 179.86(16) . . . .
N1 C6 C7 C8 -176.60(16) . . . .
C6 C7 C8 Cl1 61.5(2) . . . .
C21 B1 C9 C14 -155.38(17) . . . .
C15 B1 C9 C14 -37.2(3) . . . .
C27 B1 C9 C14 84.3(2) . . . .
C21 B1 C9 C10 31.9(3) . . . .
C15 B1 C9 C10 150.13(18) . . . .
C27 B1 C9 C10 -88.4(2) . . . .
C14 C9 C10 C11 0.0(3) . . . .
B1 C9 C10 C11 173.07(19) . . . .
C9 C10 C11 C12 0.4(3) . . . .
C10 C11 C12 C13 0.0(3) . . . .
C11 C12 C13 C14 -0.8(3) . . . .
C12 C13 C14 C9 1.2(3) . . . .
C10 C9 C14 C13 -0.8(3) . . . .
B1 C9 C14 C13 -173.96(18) . . . .
C21 B1 C15 C20 91.8(2) . . . .
C27 B1 C15 C20 -146.75(17) . . . .
C9 B1 C15 C20 -30.0(2) . . . .
C21 B1 C15 C16 -81.8(2) . . . .
C27 B1 C15 C16 39.7(2) . . . .
C9 B1 C15 C16 156.41(17) . . . .
C20 C15 C16 C17 1.9(3) . . . .
B1 C15 C16 C17 175.91(18) . . . .
C15 C16 C17 C18 -1.4(3) . . . .
C16 C17 C18 C19 0.0(3) . . . .
C17 C18 C19 C20 0.7(3) . . . .
C18 C19 C20 C15 -0.1(3) . . . .
C16 C15 C20 C19 -1.2(3) . . . .
B1 C15 C20 C19 -175.12(18) . . . .
C15 B1 C21 C22 -85.5(2) . . . .
C27 B1 C21 C22 152.97(18) . . . .
C9 B1 C21 C22 37.7(3) . . . .
C15 B1 C21 C26 89.4(2) . . . .
C27 B1 C21 C26 -32.2(2) . . . .
C9 B1 C21 C26 -147.50(18) . . . .
C26 C21 C22 C23 1.8(3) . . . .
B1 C21 C22 C23 176.99(19) . . . .
C21 C22 C23 C24 -0.9(3) . . . .
C22 C23 C24 C25 -0.8(3) . . . .
C23 C24 C25 C26 1.5(3) . . . .
C24 C25 C26 C21 -0.5(3) . . . .
C22 C21 C26 C25 -1.1(3) . . . .
B1 C21 C26 C25 -176.29(18) . . . .
C21 B1 C27 C28 -42.1(2) . . . .
C15 B1 C27 C28 -159.62(17) . . . .
C9 B1 C27 C28 77.9(2) . . . .
C21 B1 C27 C32 143.63(18) . . . .
C15 B1 C27 C32 26.1(2) . . . .
C9 B1 C27 C32 -96.4(2) . . . .
C32 C27 C28 C29 -1.9(3) . . . .
B1 C27 C28 C29 -176.58(18) . . . .
C27 C28 C29 C30 0.7(3) . . . .
C28 C29 C30 C31 0.6(3) . . . .
C29 C30 C31 C32 -0.6(3) . . . .
C30 C31 C32 C27 -0.7(3) . . . .
C28 C27 C32 C31 1.9(3) . . . .
B1 C27 C32 C31 176.39(18) . . . .
